data_1511729
loop_
_publ_author_name
'Altmannshofer, S.'
'Heymann, G.'
'Huppertz, H.'

_publ_section_title
;
 High-pressure preparation, crystal structure and properties of the new
 rare-earth oxoborate beta-(Dy2 B4 O9)
;
_journal_name_full 'Journal of Solid State Chemistry'
_journal_page_first 320
_journal_page_last 329
_journal_paper_doi 10.1016/S0022-4596(02)00099-3
_journal_volume 170
_journal_year 2003
_chemical_formula_sum 'B4 Dy2 O9'
_chemical_name_systematic 'Dy2 (B4 O9)'
_space_group_IT_number 2
_symmetry_space_group_name_Hall '-P 1'
_symmetry_space_group_name_H-M 'P -1'
_cell_angle_alpha 102.537
_cell_angle_beta 97.084
_cell_angle_gamma 102.446
_cell_formula_units_Z 2
_cell_length_a 6.1617
_cell_length_b 6.4278
_cell_length_c 7.4851
_cell_volume 278.051
_citation_journal_id_ASTM JSSCBI
_cod_data_source_file boron4-x_55.cif
_cod_data_source_block B4Dy2O9
_cod_original_cell_volume 278.0506
_cod_database_code 1511729

loop_
_symmetry_equiv_pos_as_xyz
x,y,z
-x,-y,-z

loop_
_atom_site_label
_atom_site_type_symbol
_atom_site_fract_x
_atom_site_fract_y
_atom_site_fract_z
_atom_site_occupancy
_atom_site_U_iso_or_equiv
B2 B+3 0.6616 0.6813 -0.0732 1 0.0
B4 B+3 0.0049 0.8537 -0.1879 1 0.0
O2 O-2 0.4206 0.1835 0.5554 1 0.0
O7 O-2 0.7733 0.5717 0.0409 1 0.0
O1 O-2 0.5038 0.7889 0.02 1 0.0
O9 O-2 0.0668 0.9541 -0.3236 1 0.0
B3 B+3 0.6259 0.3581 0.6516 1 0.0
Dy2 Dy+3 0.54737 0.09119 0.28512 1 0.0
O4 O-2 0.7796 0.4067 0.5233 1 0.0
O8 O-2 0.8126 0.8691 -0.1183 1 0.0
Dy1 Dy+3 0.88802 0.67756 0.35965 1 0.0
O6 O-2 0.5397 0.5387 0.7483 1 0.0
O3 O-2 0.2356 0.7353 0.2109 1 0.0
O5 O-2 0.1374 0.7156 -0.1426 1 0.0
B1 B+3 0.7326 0.3356 -0.0188 1 0.0
